data_7224611
loop_
_publ_author_name
'Oyarzabal, Itziar'
'Fern\'andez, Bel\'en'
'Cepeda, Javier'
'G\'omez-Ruiz, Santiago'
'Calahorro, Antonio J.'
'Seco, Jos\'e M.'
'Rodr\'iguez-Di\'eguez, Antonio'

_publ_section_title
;
 Slow relaxation of magnetization in 3D-MOFs based on dysprosium dinuclear
 entities bridged by dicarboxylic linkers
;
_journal_issue 17
_journal_name_full CrystEngComm
_journal_page_first 3055
_journal_paper_doi 10.1039/C6CE00318D
_journal_volume 18
_journal_year 2016
_chemical_formula_moiety 'C52 H48 Dy2 N5 O16'
_chemical_formula_sum 'C52 H48 Dy2 N5 O16'
_chemical_formula_weight 1323.95
_chemical_name_systematic
Poly[(mu-9,10-anthracenedicarboxylato-k2O,O':k2O'',O''')(mu4-9,10-anthracenedicarboxylato-kO:kO':kO'':kO''')(mu4-2-diaminobenzene-1,4-dicarboxylato-kO:kO':kO'':kO''')tetra(dimethylformamide)didysprosium(III)]
_space_group_crystal_system triclinic
_space_group_IT_number 2
_space_group_name_Hall '-P 1'
_space_group_name_H-M_alt 'P -1'
_symmetry_space_group_name_Hall '-P 1'
_symmetry_space_group_name_H-M 'P -1'
_atom_sites_solution_hydrogens geom
_atom_sites_solution_primary direct
_atom_sites_solution_secondary difmap
_audit_creation_method SHELXL-2014
_audit_update_record
;
2016-02-03 deposited with the CCDC.
2016-03-14 downloaded from the CCDC.
;
_cell_angle_alpha 105.064(2)
_cell_angle_beta 94.854(3)
_cell_angle_gamma 93.847(3)
_cell_formula_units_Z 1
_cell_length_a 10.7673(9)
_cell_length_b 11.0209(10)
_cell_length_c 13.0918(11)
_cell_measurement_reflns_used 18561
_cell_measurement_temperature 100(2)
_cell_measurement_theta_max 23.342
_cell_measurement_theta_min 2.367
_cell_volume 1488.4(2)
_computing_cell_refinement
;
CrysAlisPro, Agilent Technologies,
Version 1.171.35.15 (release 03-08-2011 CrysAlis171 .NET)
(compiled Aug  3 2011,13:03:54)
;
_computing_data_collection
;
CrysAlisPro, Agilent Technologies,
Version 1.171.35.15 (release 03-08-2011 CrysAlis171 .NET)
(compiled Aug  3 2011,13:03:54)
;
_computing_data_reduction
;
CrysAlisPro, Agilent Technologies,
Version 1.171.35.15 (release 03-08-2011 CrysAlis171 .NET)
(compiled Aug  3 2011,13:03:54)
;
_computing_molecular_graphics 'Ortep-3 (Farrugia, 1997)'
_computing_publication_material 'WinGX (Farrugia, 1999)'
_computing_structure_refinement 'SHELXL-2014 (Sheldrick, 2014)'
_computing_structure_solution 'Sir92 (Altomare et al., 1993)'
_diffrn_ambient_temperature 100(2)
_diffrn_detector_area_resol_mean 5.2012
_diffrn_measured_fraction_theta_full 0.921
_diffrn_measured_fraction_theta_max 0.993
_diffrn_measurement_device_type 'SuperNova, Single source at offset, Atlas'
_diffrn_measurement_method \w
_diffrn_radiation_type MoK\a
_diffrn_radiation_wavelength 0.71073
_diffrn_reflns_av_R_equivalents 0.1036
_diffrn_reflns_av_unetI/netI 0.1178
_diffrn_reflns_Laue_measured_fraction_full 0.921
_diffrn_reflns_Laue_measured_fraction_max 0.993
_diffrn_reflns_limit_h_max 10
_diffrn_reflns_limit_h_min -11
_diffrn_reflns_limit_k_max 12
_diffrn_reflns_limit_k_min -12
_diffrn_reflns_limit_l_max 14
_diffrn_reflns_limit_l_min -14
_diffrn_reflns_number 18561
_diffrn_reflns_point_group_measured_fraction_full 0.921
_diffrn_reflns_point_group_measured_fraction_max 0.993
_diffrn_reflns_theta_full 24.000
_diffrn_reflns_theta_max 23.342
_diffrn_reflns_theta_min 2.367
_diffrn_source 'SuperNova (Mo) X-ray Source'
_exptl_absorpt_coefficient_mu 2.556
_exptl_absorpt_correction_T_max 0.851
_exptl_absorpt_correction_T_min 0.614
_exptl_absorpt_correction_type numerical
_exptl_absorpt_process_details
;
CrysAlisPro, Agilent Technologies,
Version 1.171.35.15 (release 03-08-2011 CrysAlis171 .NET)
(compiled Aug  3 2011,13:03:54)
Analytical numeric absorption correction using a multifaceted crystal
model based on expressions derived by R.C. Clark & J.S. Reid.
(Clark, R. C. & Reid, J. S. (1995). Acta Cryst. A51, 887-897)
;
_exptl_crystal_colour colourless
_exptl_crystal_density_diffrn 1.477
_exptl_crystal_density_method none
_exptl_crystal_description 'square plate'
_exptl_crystal_F_000 655
_exptl_crystal_size_max 0.19
_exptl_crystal_size_mid 0.16
_exptl_crystal_size_min 0.06
_platon_squeeze_details
;
;
_refine_diff_density_max 1.200
_refine_diff_density_min -1.148
_refine_diff_density_rms 0.165
_refine_ls_extinction_method none
_refine_ls_goodness_of_fit_ref 1.021
_refine_ls_hydrogen_treatment constr
_refine_ls_matrix_type full
_refine_ls_number_parameters 347
_refine_ls_number_reflns 4298
_refine_ls_number_restraints 0
_refine_ls_restrained_S_all 1.028
_refine_ls_R_factor_all 0.0783
_refine_ls_R_factor_gt 0.0519
_refine_ls_shift/su_max 0.000
_refine_ls_shift/su_mean 0.000
_refine_ls_structure_factor_coef Fsqd
_refine_ls_weighting_details 'w=1/[\s^2^(Fo^2^)+(0.0536P)^2^] where P=(Fo^2^+2Fc^2^)/3'
_refine_ls_weighting_scheme calc
_refine_ls_wR_factor_gt 0.1016
_refine_ls_wR_factor_ref 0.1082
_reflns_Friedel_coverage 0.000
_reflns_number_gt 3289
_reflns_number_total 4298
_reflns_threshold_expression 'I > 2\s(I)'
_cod_data_source_file c6ce00318d2.cif
_cod_data_source_block arr3030
_cod_depositor_comments 'Adding full bibliography for 7224610--7224612.cif.'
_cod_database_code 7224611
_shelx_space_group_comment
;
The symmetry employed for this shelxl refinement is uniquely defined
by the following loop, which should always be used as a source of
symmetry information in preference to the above space-group names.
They are only intended as comments.
;
_shelxl_version_number 2014-3

loop_
_space_group_symop_operation_xyz
'x, y, z'
'-x, -y, -z'

loop_
_atom_site_label
_atom_site_type_symbol
_atom_site_fract_x
_atom_site_fract_y
_atom_site_fract_z
_atom_site_U_iso_or_equiv
_atom_site_adp_type
_atom_site_occupancy
_atom_site_site_symmetry_order
_atom_site_calc_flag
_atom_site_refinement_flags_posn
_atom_site_refinement_flags_adp
_atom_site_refinement_flags_occupancy
Dy1 Dy 0.03020(5) 0.55128(3) 0.17541(3) 0.01885(16) Uani 1 1 d . . .
C1A C -0.0046(9) 0.7388(7) 0.0092(7) 0.022(2) Uani 1 1 d . . .
C1B C 0.0118(12) 0.7671(8) 0.3352(7) 0.032(3) Uani 1 1 d . . .
C1C C 0.2328(11) 0.5192(8) -0.0143(9) 0.039(3) Uani 1 1 d . . .
C2A C -0.0017(9) 0.8750(7) 0.0071(6) 0.020(2) Uani 1 1 d . . .
C2B C 0.0042(10) 0.8876(7) 0.4202(7) 0.031(2) Uani 1 1 d . . .
C2C C 0.3715(8) 0.5100(8) -0.0089(7) 0.027(2) Uani 1 1 d . . .
C2M C 0.2827(14) 0.4067(12) 0.2193(9) 0.066(4) Uani 1 1 d . . .
H2M H 0.2570 0.3567 0.1508 0.079 Uiso 1 1 calc R U .
C2N C -0.1015(11) 0.3474(11) 0.2867(8) 0.052(3) Uani 1 1 d . . .
H2N H -0.0884 0.2864 0.2255 0.063 Uiso 1 1 calc R U .
C3A C 0.1080(10) 0.9349(7) -0.0148(7) 0.031(3) Uani 1 1 d . . .
C3B C 0.0509(12) 1.0007(9) 0.4052(8) 0.052(3) Uani 1 1 d . . .
C3C C 0.4254(11) 0.4346(10) -0.0927(8) 0.054(3) Uani 1 1 d . . .
C4A C 0.2211(10) 0.8770(9) -0.0250(9) 0.045(3) Uani 1 1 d . . .
H4A H 0.2241 0.7963 -0.0159 0.054 Uiso 1 1 calc R U .
C4B C 0.0992(13) 1.0076(9) 0.3054(8) 0.063(4) Uani 1 1 d . . .
H4B H 0.0992 0.9347 0.2503 0.076 Uiso 1 1 calc R U .
C4C C 0.4476(10) 0.5740(10) 0.0812(9) 0.055(3) Uani 1 1 d . . .
H4C H 0.4116 0.6253 0.1370 0.066 Uiso 1 1 calc R U .
C4M C 0.4472(17) 0.4633(17) 0.3601(12) 0.146(9) Uani 1 1 d . . .
H4M1 H 0.3917 0.5244 0.3910 0.219 Uiso 1 1 d R U .
H4M2 H 0.5252 0.5063 0.3524 0.219 Uiso 1 1 d R U .
H4M3 H 0.4627 0.4098 0.4064 0.219 Uiso 1 1 d R U .
C4N C -0.1898(15) 0.3975(12) 0.4506(10) 0.086(5) Uani 1 1 d . . .
H4N1 H -0.1114 0.4265 0.4956 0.128 Uiso 1 1 d R U .
H4N2 H -0.2459 0.3593 0.4898 0.128 Uiso 1 1 d R U .
H4N3 H -0.2263 0.4692 0.4350 0.128 Uiso 1 1 d R U .
C5A C 0.3243(12) 0.9356(9) -0.0475(11) 0.067(4) Uani 1 1 d . . .
H5A H 0.3966 0.8939 -0.0558 0.080 Uiso 1 1 calc R U .
C5B C 0.1447(14) 1.1220(10) 0.2931(9) 0.077(5) Uani 1 1 d . . .
H5B H 0.1759 1.1254 0.2297 0.092 Uiso 1 1 calc R U .
C5M C 0.4638(15) 0.2923(15) 0.2028(12) 0.112(6) Uani 1 1 d . . .
H5M1 H 0.4255 0.2599 0.1310 0.168 Uiso 1 1 calc R U .
H5M2 H 0.4651 0.2253 0.2372 0.168 Uiso 1 1 calc R U .
H5M3 H 0.5480 0.3268 0.2023 0.168 Uiso 1 1 calc R U .
C5N C -0.2185(14) 0.1767(11) 0.3346(11) 0.084(5) Uani 1 1 d . . .
H5N1 H -0.3078 0.1714 0.3348 0.126 Uiso 1 1 calc R U .
H5N2 H -0.1820 0.1427 0.3894 0.126 Uiso 1 1 calc R U .
H5N3 H -0.1976 0.1293 0.2667 0.126 Uiso 1 1 calc R U .
C6A C 0.3251(12) 1.0588(10) -0.0586(10) 0.062(3) Uani 1 1 d . . .
H6A H 0.3978 1.0991 -0.0727 0.075 Uiso 1 1 calc R U .
C6B C 0.1449(14) 1.2345(10) 0.3750(9) 0.072(4) Uani 1 1 d . . .
H6B H 0.1784 1.3108 0.3663 0.086 Uiso 1 1 calc R U .
C7A C 0.2198(10) 1.1183(8) -0.0485(8) 0.042(3) Uani 1 1 d . . .
H7A H 0.2203 1.1988 -0.0587 0.050 Uiso 1 1 calc R U .
C7B C 0.0952(12) 1.2307(9) 0.4675(8) 0.053(3) Uani 1 1 d . . .
H7B H 0.0918 1.3057 0.5196 0.064 Uiso 1 1 calc R U .
C8A C -0.1073(9) 0.9380(7) 0.0227(7) 0.026(2) Uani 1 1 d . . .
C8B C -0.0486(12) 0.8855(8) 0.5141(8) 0.050(3) Uani 1 1 d . . .
N1C N 0.351(2) 0.360(3) -0.1862(17) 0.124(12) Uani 0.5 1 d . . P
H1C1 H 0.3854 0.3100 -0.2353 0.149 Uiso 0.5 1 calc R U P
H1C2 H 0.2714 0.3654 -0.1934 0.149 Uiso 0.5 1 calc R U P
N3M N 0.3926(10) 0.3906(11) 0.2602(8) 0.076(3) Uani 1 1 d . . .
N3N N -0.1693(9) 0.3102(8) 0.3544(7) 0.053(3) Uani 1 1 d . . .
O1A O 0.0092(8) 0.7173(5) 0.0965(5) 0.059(2) Uani 1 1 d . . .
O1B O -0.0886(7) 0.7072(5) 0.2879(5) 0.0383(18) Uani 1 1 d . . .
O1C O 0.1887(7) 0.5581(8) 0.0721(7) 0.068(2) Uani 1 1 d . . .
O1M O 0.2088(7) 0.4802(6) 0.2605(5) 0.0436(19) Uani 1 1 d . . .
O1N O -0.0546(7) 0.4541(6) 0.2970(5) 0.045(2) Uani 1 1 d . . .
O2A O -0.0225(6) 0.6587(5) -0.0780(5) 0.0385(18) Uani 1 1 d . . .
O2B O 0.1162(7) 0.7288(6) 0.3172(5) 0.0372(18) Uani 1 1 d . . .
O2C O -0.1724(7) 0.5075(8) 0.1016(7) 0.076(3) Uani 1 1 d . . .

loop_
_atom_site_aniso_label
_atom_site_aniso_U_11
_atom_site_aniso_U_22
_atom_site_aniso_U_33
_atom_site_aniso_U_23
_atom_site_aniso_U_13
_atom_site_aniso_U_12
Dy1 0.0334(3) 0.0065(2) 0.0187(2) 0.00549(14) 0.00456(18) 0.00557(15)
C1A 0.037(7) 0.018(5) 0.020(5) 0.015(4) 0.008(4) 0.008(4)
C1B 0.057(9) 0.023(5) 0.014(5) 0.003(4) 0.001(5) 0.009(6)
C1C 0.052(9) 0.009(4) 0.051(7) -0.005(4) 0.010(7) 0.005(5)
C2A 0.025(6) 0.014(4) 0.021(5) 0.000(4) 0.009(4) 0.010(4)
C2B 0.059(8) 0.010(4) 0.023(5) 0.003(4) 0.002(5) 0.008(4)
C2C 0.013(6) 0.029(5) 0.042(6) 0.013(4) 0.004(5) 0.001(4)
C2M 0.092(12) 0.063(8) 0.036(7) 0.008(6) -0.010(8) 0.005(8)
C2N 0.075(10) 0.055(7) 0.036(6) 0.028(6) 0.013(6) -0.001(6)
C3A 0.046(8) 0.008(4) 0.039(6) 0.006(4) -0.002(5) 0.009(5)
C3B 0.075(10) 0.029(6) 0.046(7) -0.003(5) 0.020(6) 0.003(6)
C3C 0.038(9) 0.067(8) 0.043(7) -0.012(6) 0.013(6) -0.002(6)
C4A 0.039(8) 0.028(5) 0.074(8) 0.020(5) 0.012(6) 0.011(5)
C4B 0.124(13) 0.025(6) 0.041(7) 0.001(5) 0.028(7) 0.016(6)
C4C 0.022(8) 0.076(8) 0.050(7) -0.018(6) 0.014(6) 0.004(6)
C4M 0.148(19) 0.178(19) 0.087(12) -0.020(12) -0.026(13) 0.104(15)
C4N 0.147(15) 0.071(9) 0.068(9) 0.052(8) 0.055(9) 0.034(9)
C5A 0.045(9) 0.029(6) 0.121(11) 0.011(7) 0.009(8) 0.013(6)
C5B 0.145(15) 0.040(7) 0.042(7) -0.001(6) 0.039(8) 0.005(8)
C5M 0.093(14) 0.134(14) 0.102(12) 0.002(11) 0.007(10) 0.077(11)
C5N 0.101(13) 0.065(9) 0.096(10) 0.049(8) -0.003(9) -0.025(8)
C6A 0.043(9) 0.049(7) 0.092(10) 0.004(6) 0.031(7) 0.009(6)
C6B 0.126(13) 0.031(6) 0.060(8) 0.010(6) 0.035(8) -0.002(7)
C7A 0.047(8) 0.021(5) 0.053(7) 0.004(5) 0.007(6) -0.007(5)
C7B 0.088(10) 0.026(6) 0.044(7) 0.005(5) 0.010(7) 0.004(6)
C8A 0.028(6) 0.016(4) 0.032(5) 0.007(4) -0.003(5) 0.003(4)
C8B 0.085(10) 0.022(5) 0.039(6) 0.000(5) 0.002(6) 0.002(5)
N1C 0.023(14) 0.23(3) 0.064(15) -0.056(18) 0.017(12) -0.005(16)
N3M 0.050(8) 0.136(10) 0.050(7) 0.034(7) -0.007(6) 0.040(7)
N3N 0.055(7) 0.060(6) 0.057(6) 0.039(5) 0.011(5) -0.001(5)
O1A 0.125(6) 0.023(3) 0.041(4) 0.019(3) 0.030(4) 0.030(4)
O1B 0.049(5) 0.023(3) 0.035(4) -0.008(3) 0.011(4) 0.003(3)
O1C 0.044(6) 0.113(7) 0.065(6) 0.051(5) 0.018(5) 0.017(5)
O1M 0.055(5) 0.033(4) 0.044(4) 0.004(3) 0.010(4) 0.028(4)
O1N 0.081(6) 0.024(4) 0.033(4) 0.015(3) 0.020(4) -0.011(4)
O2A 0.062(5) 0.012(3) 0.035(4) -0.003(3) -0.012(4) 0.009(3)
O2B 0.038(5) 0.031(4) 0.032(4) -0.008(3) -0.008(4) 0.014(3)
O2C 0.035(5) 0.084(6) 0.070(6) -0.043(5) -0.017(5) 0.024(4)

loop_
_atom_type_symbol
_atom_type_description
_atom_type_scat_dispersion_real
_atom_type_scat_dispersion_imag
_atom_type_scat_source
C C 0.0033 0.0016 'International Tables Vol C Tables 4.2.6.8 and 6.1.1.4'
H H 0.0000 0.0000 'International Tables Vol C Tables 4.2.6.8 and 6.1.1.4'
N N 0.0061 0.0033 'International Tables Vol C Tables 4.2.6.8 and 6.1.1.4'
O O 0.0106 0.0060 'International Tables Vol C Tables 4.2.6.8 and 6.1.1.4'
Dy Dy -0.1892 4.4098 'International Tables Vol C Tables 4.2.6.8 and 6.1.1.4'

loop_
_geom_angle_atom_site_label_1
_geom_angle_atom_site_label_2
_geom_angle_atom_site_label_3
_geom_angle
_geom_angle_site_symmetry_1
_geom_angle_site_symmetry_3
O1C Dy1 O2C 120.7(3) . .
O1C Dy1 O2A 78.4(3) . 2_565
O2C Dy1 O2A 76.8(2) . 2_565
O1C Dy1 O1A 71.1(3) . .
O2C Dy1 O1A 79.3(3) . .
O2A Dy1 O1A 123.1(2) 2_565 .
O1C Dy1 O1N 145.6(3) . .
O2C Dy1 O1N 79.9(3) . .
O2A Dy1 O1N 80.6(2) 2_565 .
O1A Dy1 O1N 143.2(3) . .
O1C Dy1 O2B 95.5(3) . .
O2C Dy1 O2B 127.3(2) . .
O2A Dy1 O2B 152.7(2) 2_565 .
O1A Dy1 O2B 78.4(2) . .
O1N Dy1 O2B 90.7(2) . .
O1C Dy1 O1M 73.5(3) . .
O2C Dy1 O1M 147.4(3) . .
O2A Dy1 O1M 78.2(2) 2_565 .
O1A Dy1 O1M 132.5(3) . .
O1N Dy1 O1M 75.6(3) . .
O2B Dy1 O1M 74.6(2) . .
O1C Dy1 O1B 135.9(3) . .
O2C Dy1 O1B 74.1(2) . .
O2A Dy1 O1B 143.6(2) 2_565 .
O1A Dy1 O1B 72.0(2) . .
O1N Dy1 O1B 73.2(2) . .
O2B Dy1 O1B 53.7(2) . .
O1M Dy1 O1B 117.8(2) . .
O1C Dy1 C1B 116.4(3) . .
O2C Dy1 C1B 100.7(3) . .
O2A Dy1 C1B 162.8(3) 2_565 .
O1A Dy1 C1B 72.3(2) . .
O1N Dy1 C1B 82.2(2) . .
O2B Dy1 C1B 26.8(3) . .
O1M Dy1 C1B 97.0(3) . .
O1B Dy1 C1B 27.0(3) . .
O1A C1A O2A 126.1(7) . .
O1A C1A C2A 117.3(7) . .
O2A C1A C2A 116.6(7) . .
O2B C1B O1B 122.7(8) . .
O2B C1B C2B 119.3(9) . .
O1B C1B C2B 117.9(10) . .
O2B C1B Dy1 59.8(4) . .
O1B C1B Dy1 63.1(5) . .
C2B C1B Dy1 177.9(7) . .
O2C C1C O1C 124.9(11) 2_565 .
O2C C1C C2C 118.5(10) 2_565 .
O1C C1C C2C 116.6(10) . .
C8A C2A C3A 120.6(7) . .
C8A C2A C1A 120.0(8) . .
C3A C2A C1A 119.4(8) . .
C3B C2B C8B 120.1(8) . .
C3B C2B C1B 119.3(9) . .
C8B C2B C1B 120.7(8) . .
C4C C2C C3C 118.6(9) . .
C4C C2C C1C 120.1(9) . .
C3C C2C C1C 121.3(9) . .
O1M C2M N3M 127.6(11) . .
O1M C2M H2M 116.2 . .
N3M C2M H2M 116.2 . .
O1N C2N N3N 126.0(11) . .
O1N C2N H2N 117.0 . .
N3N C2N H2N 117.0 . .
C2A C3A C4A 122.7(8) . .
C2A C3A C8A 118.8(8) . 2_575
C4A C3A C8A 118.4(9) . 2_575
C2B C3B C8B 120.0(10) . 2_576
C2B C3B C4B 121.6(9) . .
C8B C3B C4B 118.3(9) 2_576 .
C4C C3C C2C 118.6(9) 2_665 .
C4C C3C N1C 119.9(12) 2_665 .
C2C C3C N1C 121.4(13) . .
C5A C4A C3A 121.6(9) . .
C5A C4A H4A 119.2 . .
C3A C4A H4A 119.2 . .
C5B C4B C3B 120.0(9) . .
C5B C4B H4B 120.0 . .
C3B C4B H4B 120.0 . .
C2C C4C C3C 122.9(10) . 2_665
C2C C4C H4C 118.6 . .
C3C C4C H4C 118.6 2_665 .
N3M C4M H4M1 109.8 . .
N3M C4M H4M2 109.4 . .
H4M1 C4M H4M2 109.5 . .
N3M C4M H4M3 109.9 . .
H4M1 C4M H4M3 109.0 . .
H4M2 C4M H4M3 109.2 . .
N3N C4N H4N1 110.6 . .
N3N C4N H4N2 111.0 . .
H4N1 C4N H4N2 108.0 . .
N3N C4N H4N3 109.6 . .
H4N1 C4N H4N3 109.0 . .
H4N2 C4N H4N3 108.7 . .
C4A C5A C6A 121.1(11) . .
C4A C5A H5A 119.5 . .
C6A C5A H5A 119.5 . .
C4B C5B C6B 121.2(11) . .
C4B C5B H5B 119.4 . .
C6B C5B H5B 119.4 . .
N3M C5M H5M1 109.5 . .
N3M C5M H5M2 109.5 . .
H5M1 C5M H5M2 109.5 . .
N3M C5M H5M3 109.5 . .
H5M1 C5M H5M3 109.5 . .
H5M2 C5M H5M3 109.5 . .
N3N C5N H5N1 109.5 . .
N3N C5N H5N2 109.5 . .
H5N1 C5N H5N2 109.5 . .
N3N C5N H5N3 109.5 . .
H5N1 C5N H5N3 109.5 . .
H5N2 C5N H5N3 109.5 . .
C7A C6A C5A 119.5(11) . .
C7A C6A H6A 120.3 . .
C5A C6A H6A 120.3 . .
C7B C6B C5B 119.6(10) . .
C7B C6B H6B 120.2 . .
C5B C6B H6B 120.2 . .
C6A C7A C8A 122.2(10) . 2_575
C6A C7A H7A 118.9 . .
C8A C7A H7A 118.9 2_575 .
C6B C7B C8B 121.8(9) . 2_576
C6B C7B H7B 119.1 . .
C8B C7B H7B 119.1 2_576 .
C2A C8A C7A 122.4(8) . 2_575
C2A C8A C3A 120.6(8) . 2_575
C7A C8A C3A 117.1(9) 2_575 2_575
C2B C8B C3B 119.9(9) . 2_576
C2B C8B C7B 121.1(9) . 2_576
C3B C8B C7B 119.0(10) 2_576 2_576
C3C N1C H1C1 120.0 . .
C3C N1C H1C2 120.0 . .
H1C1 N1C H1C2 120.0 . .
C2M N3M C4M 122.9(12) . .
C2M N3M C5M 120.2(12) . .
C4M N3M C5M 116.9(11) . .
C2N N3N C4N 119.9(10) . .
C2N N3N C5N 121.1(11) . .
C4N N3N C5N 118.9(10) . .
C1A O1A Dy1 141.5(6) . .
C1B O1B Dy1 90.0(6) . .
C1C O1C Dy1 149.5(8) . .
C2M O1M Dy1 128.5(7) . .
C2N O1N Dy1 131.8(6) . .
C1A O2A Dy1 149.1(5) . 2_565
C1B O2B Dy1 93.4(5) . .
C1C O2C Dy1 139.7(8) 2_565 .

loop_
_geom_bond_atom_site_label_1
_geom_bond_atom_site_label_2
_geom_bond_distance
_geom_bond_site_symmetry_2
Dy1 O1C 2.275(8) .
Dy1 O2C 2.277(7) .
Dy1 O2A 2.326(5) 2_565
Dy1 O1A 2.338(6) .
Dy1 O1N 2.348(6) .
Dy1 O2B 2.389(6) .
Dy1 O1M 2.417(7) .
Dy1 O1B 2.461(6) .
Dy1 C1B 2.761(9) .
C1A O1A 1.226(9) .
C1A O2A 1.239(9) .
C1A C2A 1.507(10) .
C1B O2B 1.247(12) .
C1B O1B 1.252(11) .
C1B C2B 1.507(12) .
C1C O2C 1.220(12) 2_565
C1C O1C 1.247(12) .
C1C C2C 1.500(14) .
C2A C8A 1.375(12) .
C2A C3A 1.401(12) .
C2B C3B 1.379(13) .
C2B C8B 1.403(14) .
C2C C4C 1.374(13) .
C2C C3C 1.389(13) .
C2M O1M 1.230(14) .
C2M N3M 1.300(15) .
C2M H2M 0.9300 .
C2N O1N 1.218(11) .
C2N N3N 1.320(13) .
C2N H2N 0.9300 .
C3A C4A 1.413(14) .
C3A C8A 1.432(11) 2_575
C3B C8B 1.418(13) 2_576
C3B C4B 1.465(15) .
C3C C4C 1.375(15) 2_665
C3C N1C 1.43(2) .
C4A C5A 1.340(15) .
C4A H4A 0.9300 .
C4B C5B 1.375(14) .
C4B H4B 0.9300 .
C4C C3C 1.375(15) 2_665
C4C H4C 0.9300 .
C4M N3M 1.400(16) .
C4M H4M1 0.9622 .
C4M H4M2 0.9624 .
C4M H4M3 0.9618 .
C4N N3N 1.416(14) .
C4N H4N1 0.9714 .
C4N H4N2 0.9678 .
C4N H4N3 0.9667 .
C5A C6A 1.403(15) .
C5A H5A 0.9300 .
C5B C6B 1.412(14) .
C5B H5B 0.9300 .
C5M N3M 1.453(15) .
C5M H5M1 0.9600 .
C5M H5M2 0.9600 .
C5M H5M3 0.9600 .
C5N N3N 1.479(13) .
C5N H5N1 0.9600 .
C5N H5N2 0.9600 .
C5N H5N3 0.9600 .
C6A C7A 1.346(15) .
C6A H6A 0.9300 .
C6B C7B 1.375(15) .
C6B H6B 0.9300 .
C7A C8A 1.430(13) 2_575
C7A H7A 0.9300 .
C7B C8B 1.430(13) 2_576
C7B H7B 0.9300 .
C8A C7A 1.430(13) 2_575
C8A C3A 1.432(11) 2_575
C8B C3B 1.418(13) 2_576
C8B C7B 1.430(13) 2_576
N1C H1C1 0.8600 .
N1C H1C2 0.8600 .
O2A Dy1 2.326(5) 2_565
O2C C1C 1.220(12) 2_565

loop_
_platon_squeeze_void_nr
_platon_squeeze_void_average_x
_platon_squeeze_void_average_y
_platon_squeeze_void_average_z
_platon_squeeze_void_volume
_platon_squeeze_void_count_electrons
1 0.500 0.000 0.500 286.1 8.5
